data_7230706
loop_
_publ_author_name
'Wang, Leyu'
'Yu, Tao'
'Xie, Zongliang'
'Ubba, Eethamukkala'
'Zhan, Tianya'
'Yang, Zhiyong'
'Zhang, Yi'
'Chi, Zhenguo'

_publ_section_title
;
 Gated photochromic molecules with AIEgen: turn-on the photochromism with
 an oxidation reagent
;
_journal_issue 33
_journal_name_full 'RSC Advances'
_journal_page_first 18613
_journal_paper_doi 10.1039/C8RA02828A
_journal_volume 8
_journal_year 2018
_chemical_formula_moiety 'C32 H23 Cl2 P'
_chemical_formula_sum 'C32 H23 Cl2 P'
_chemical_formula_weight 509.37
_space_group_crystal_system monoclinic
_space_group_IT_number 14
_space_group_name_Hall '-P 2ybc'
_space_group_name_H-M_alt 'P 1 21/c 1'
_symmetry_space_group_name_Hall '-P 2ybc'
_symmetry_space_group_name_H-M 'P 1 21/c 1'
_atom_sites_solution_hydrogens geom
_atom_sites_solution_primary dual
_audit_creation_date 2018-01-11
_audit_creation_method
;
Olex2 1.2
(compiled 2016.09.09 svn.r3337 for OlexSys, GUI svn.r5227)
;
_audit_update_record
;
2018-03-26 deposited with the CCDC.
2018-05-08 downloaded from the CCDC.
;
_cell_angle_alpha 90
_cell_angle_beta 110.539(3)
_cell_angle_gamma 90
_cell_formula_units_Z 4
_cell_length_a 13.4074(4)
_cell_length_b 11.4312(3)
_cell_length_c 18.1544(5)
_cell_measurement_reflns_used 3981
_cell_measurement_temperature 296.80(10)
_cell_measurement_theta_max 60.2890
_cell_measurement_theta_min 5.1560
_cell_volume 2605.53(14)
_computing_cell_refinement
;
CrysAlisPro, Agilent Technologies,
Version 1.171.36.28 (release 01-02-2013 CrysAlis171 .NET)
(compiled Feb  1 2013,16:14:44)
;
_computing_data_collection
;
CrysAlisPro, Agilent Technologies,
Version 1.171.36.28 (release 01-02-2013 CrysAlis171 .NET)
(compiled Feb  1 2013,16:14:44)
;
_computing_data_reduction
;
CrysAlisPro, Agilent Technologies,
Version 1.171.36.28 (release 01-02-2013 CrysAlis171 .NET)
(compiled Feb  1 2013,16:14:44)
;
_computing_molecular_graphics 'Olex2 (Dolomanov et al., 2009)'
_computing_publication_material 'Olex2 (Dolomanov et al., 2009)'
_computing_structure_refinement 'ShelXL (Sheldrick, 2015)'
_computing_structure_solution 'ShelXT (Sheldrick, 2015)'
_diffrn_ambient_temperature 296.80(10)
_diffrn_detector_area_resol_mean 16.0855
_diffrn_measured_fraction_theta_full 0.969
_diffrn_measured_fraction_theta_max 0.969
_diffrn_measurement_details
;
#__ type_ start__ end____ width___ exp.time_
  1 omega   35.00   60.00   1.0000    3.5000
omega____ theta____ kappa____ phi______ frames
    -        0.0000  178.0000 -180.0000 25

#__ type_ start__ end____ width___ exp.time_
  2 omega   21.00   47.00   1.0000    3.5000
omega____ theta____ kappa____ phi______ frames
    -        0.0000  -99.0000  120.0000 26

#__ type_ start__ end____ width___ exp.time_
  3 omega   35.00   60.00   1.0000    3.5000
omega____ theta____ kappa____ phi______ frames
    -        0.0000  178.0000 -120.0000 25

#__ type_ start__ end____ width___ exp.time_
  4 omega   55.00   89.00   1.0000    3.5000
omega____ theta____ kappa____ phi______ frames
    -        0.0000  178.0000    0.0000 34

#__ type_ start__ end____ width___ exp.time_
  5 omega  -20.00    5.00   1.0000    3.5000
omega____ theta____ kappa____ phi______ frames
    -        0.0000  -99.0000  120.0000 25

#__ type_ start__ end____ width___ exp.time_
  6 omega -114.00  -40.00   1.0000   14.0000
omega____ theta____ kappa____ phi______ frames
    -      -46.8863  125.0000 -180.0000 74

#__ type_ start__ end____ width___ exp.time_
  7 omega   60.00  118.00   1.0000   14.0000
omega____ theta____ kappa____ phi______ frames
    -       46.8863   57.0000  -60.0000 58

#__ type_ start__ end____ width___ exp.time_
  8 omega   36.00   92.00   1.0000   14.0000
omega____ theta____ kappa____ phi______ frames
    -       46.8863   57.0000    0.0000 56

#__ type_ start__ end____ width___ exp.time_
  9 omega   75.00  124.00   1.0000   14.0000
omega____ theta____ kappa____ phi______ frames
    -       46.8863  125.0000 -120.0000 49

#__ type_ start__ end____ width___ exp.time_
 10 omega   22.00   48.00   1.0000   14.0000
omega____ theta____ kappa____ phi______ frames
    -       46.8863   57.0000  -60.0000 26

#__ type_ start__ end____ width___ exp.time_
 11 omega   73.00  125.00   1.0000   14.0000
omega____ theta____ kappa____ phi______ frames
    -       46.8863  125.0000  -60.0000 52

#__ type_ start__ end____ width___ exp.time_
 12 omega  -76.00  -21.00   1.0000   16.4100
omega____ theta____ kappa____ phi______ frames
    -      -92.0000   50.0000  -30.0000 55

#__ type_ start__ end____ width___ exp.time_
 13 omega  -71.00  -11.00   1.0000   16.4100
omega____ theta____ kappa____ phi______ frames
    -      -92.0000   25.0000  -60.0000 60

#__ type_ start__ end____ width___ exp.time_
 14 omega  -72.00  -18.00   1.0000   16.4100
omega____ theta____ kappa____ phi______ frames
    -      -92.0000   25.0000 -150.0000 54

#__ type_ start__ end____ width___ exp.time_
 15 omega -164.00 -134.00   1.0000   16.4100
omega____ theta____ kappa____ phi______ frames
    -      -92.0000 -111.0000 -150.0000 30

#__ type_ start__ end____ width___ exp.time_
 16 omega -157.00 -105.00   1.0000   16.4100
omega____ theta____ kappa____ phi______ frames
    -      -92.0000 -111.0000  -90.0000 52

#__ type_ start__ end____ width___ exp.time_
 17 omega   32.00   65.00   1.0000   16.4100
omega____ theta____ kappa____ phi______ frames
    -       93.7727  -37.0000  -60.0000 33

#__ type_ start__ end____ width___ exp.time_
 18 omega   53.00   90.00   1.0000   16.4100
omega____ theta____ kappa____ phi______ frames
    -       93.7727 -111.0000  -30.0000 37

#__ type_ start__ end____ width___ exp.time_
 19 omega   79.00  172.00   1.0000   16.4100
omega____ theta____ kappa____ phi______ frames
    -       93.7727  111.0000  -30.0000 93

#__ type_ start__ end____ width___ exp.time_
 20 omega   22.00   69.00   1.0000   16.4100
omega____ theta____ kappa____ phi______ frames
    -       93.7727  -37.0000   30.0000 47

#__ type_ start__ end____ width___ exp.time_
 21 omega   36.00   90.00   1.0000   16.4100
omega____ theta____ kappa____ phi______ frames
    -       93.7727 -111.0000  -90.0000 54

#__ type_ start__ end____ width___ exp.time_
 22 omega   13.00   58.00   1.0000   16.4100
omega____ theta____ kappa____ phi______ frames
    -       93.7727 -111.0000  120.0000 45
;
_diffrn_measurement_device_type 'Xcalibur, Sapphire3, Gemini ultra'
_diffrn_measurement_method '\w scans'
_diffrn_orient_matrix_UB_11 0.1086563000
_diffrn_orient_matrix_UB_12 -0.0168597000
_diffrn_orient_matrix_UB_13 -0.0098041000
_diffrn_orient_matrix_UB_21 0.0002410000
_diffrn_orient_matrix_UB_22 0.1299187000
_diffrn_orient_matrix_UB_23 -0.0223971000
_diffrn_orient_matrix_UB_31 0.0570567000
_diffrn_orient_matrix_UB_32 0.0314557000
_diffrn_orient_matrix_UB_33 0.0872903000
_diffrn_radiation_monochromator mirror
_diffrn_radiation_type CuK\a
_diffrn_radiation_wavelength 1.54184
_diffrn_reflns_av_R_equivalents 0.0263
_diffrn_reflns_av_unetI/netI 0.0330
_diffrn_reflns_Laue_measured_fraction_full 0.969
_diffrn_reflns_Laue_measured_fraction_max 0.969
_diffrn_reflns_limit_h_max 14
_diffrn_reflns_limit_h_min -15
_diffrn_reflns_limit_k_max 12
_diffrn_reflns_limit_k_min -12
_diffrn_reflns_limit_l_max 20
_diffrn_reflns_limit_l_min -13
_diffrn_reflns_number 7481
_diffrn_reflns_point_group_measured_fraction_full 0.969
_diffrn_reflns_point_group_measured_fraction_max 0.969
_diffrn_reflns_theta_full 60.515
_diffrn_reflns_theta_max 60.515
_diffrn_reflns_theta_min 4.661
_diffrn_source 'Enhance Ultra (Cu) X-ray Source'
_exptl_absorpt_coefficient_mu 2.956
_exptl_absorpt_correction_T_max 1.00000
_exptl_absorpt_correction_T_min 0.64381
_exptl_absorpt_correction_type multi-scan
_exptl_absorpt_process_details
;
CrysAlisPro, Agilent Technologies,
Version 1.171.36.28 (release 01-02-2013 CrysAlis171 .NET)
(compiled Feb  1 2013,16:14:44)
Empirical absorption correction using spherical harmonics,
 implemented in SCALE3 ABSPACK scaling algorithm.
;
_exptl_crystal_density_diffrn 1.299
_exptl_crystal_description white
_exptl_crystal_F_000 1056
_refine_diff_density_max 0.212
_refine_diff_density_min -0.315
_refine_diff_density_rms 0.079
_refine_ls_extinction_method none
_refine_ls_goodness_of_fit_ref 1.092
_refine_ls_hydrogen_treatment constr
_refine_ls_matrix_type full
_refine_ls_number_parameters 316
_refine_ls_number_reflns 3800
_refine_ls_number_restraints 0
_refine_ls_restrained_S_all 1.092
_refine_ls_R_factor_all 0.0470
_refine_ls_R_factor_gt 0.0426
_refine_ls_shift/su_max 0.001
_refine_ls_shift/su_mean 0.000
_refine_ls_structure_factor_coef Fsqd
_refine_ls_weighting_details 'w=1/[\s^2^(Fo^2^)+(0.0670P)^2^+0.5420P] where P=(Fo^2^+2Fc^2^)/3'
_refine_ls_weighting_scheme calc
_refine_ls_wR_factor_gt 0.1157
_refine_ls_wR_factor_ref 0.1206
_reflns_Friedel_coverage 0.000
_reflns_number_gt 3345
_reflns_number_total 3800
_reflns_threshold_expression 'I > 2\s(I)'
_cod_data_source_file c8ra02828a2.cif
_cod_data_source_block exp_21689
_cod_original_cell_volume 2605.52(13)
_cod_database_code 7230706
_shelx_space_group_comment
;
The symmetry employed for this shelxl refinement is uniquely defined
by the following loop, which should always be used as a source of
symmetry information in preference to the above space-group names.
They are only intended as comments.
;
_reflns_odcompleteness_completeness 98.82
_reflns_odcompleteness_iscentric 1
_reflns_odcompleteness_theta 58.86
_olex2_refinement_description
;
1. Fixed Uiso
 At 1.2 times of:
  All C(H) groups
2.a Aromatic/amide H refined with riding coordinates:
 C006(H006), C009(H009), C00C(H00C), C00D(H00D), C00E(H00E), C00G(H00G),
 C00H(H00H), C00I(H00I), C00J(H00J), C00K(H00K), C00L(H00L), C00N(H00N),
 C00P(H00P), C00Q(H00Q), C00R(H00R), C00S(H00S), C00T(H00T), C00U(H00U),
 C00V(H00V), C00W(H00W), C00X(H00X), C00Y(H00Y), C00Z(H00Z)
;
_shelx_shelxl_version_number 2014/7
_olex2_submission_special_instructions 'No special instructions were received'

loop_
_space_group_symop_operation_xyz
'x, y, z'
'-x, y+1/2, -z+1/2'
'-x, -y, -z'
'x, -y-1/2, z-1/2'

loop_
_atom_site_label
_atom_site_type_symbol
_atom_site_fract_x
_atom_site_fract_y
_atom_site_fract_z
_atom_site_U_iso_or_equiv
_atom_site_adp_type
_atom_site_occupancy
_atom_site_site_symmetry_order
_atom_site_calc_flag
_atom_site_refinement_flags_posn
P01 P 0.13874(5) 0.23313(5) 0.51604(3) 0.0537(2) Uani 1 1 d .
Cl02 Cl 0.81092(5) 0.30341(7) 0.78338(4) 0.0778(2) Uani 1 1 d .
Cl03 Cl 0.59347(7) 0.88416(6) 1.12344(4) 0.0860(3) Uani 1 1 d .
C004 C 0.54570(15) 0.49842(18) 0.82846(11) 0.0446(5) Uani 1 1 d .
C005 C 0.49159(16) 0.64425(18) 0.91202(12) 0.0473(5) Uani 1 1 d .
C006 C 0.63033(17) 0.5583(2) 0.81874(12) 0.0525(5) Uani 1 1 d .
H006 H 0.6323 0.6395 0.8220 0.063 Uiso 1 1 calc R
C007 C 0.30385(16) 0.47944(19) 0.72855(12) 0.0499(5) Uani 1 1 d .
C008 C 0.45850(16) 0.56309(18) 0.84343(11) 0.0467(5) Uani 1 1 d .
C009 C 0.58020(18) 0.6194(2) 0.97842(12) 0.0539(5) Uani 1 1 d .
H009 H 0.6193 0.5518 0.9793 0.065 Uiso 1 1 calc R
C00A C 0.00333(18) 0.21588(19) 0.51735(12) 0.0532(5) Uani 1 1 d .
C00B C 0.19676(16) 0.33903(19) 0.59563(11) 0.0494(5) Uani 1 1 d .
C00C C 0.35471(17) 0.5490(2) 0.80030(12) 0.0512(5) Uani 1 1 d .
H00C H 0.3078 0.5893 0.8186 0.061 Uiso 1 1 calc R
C00D C 0.35182(17) 0.4490(2) 0.67403(12) 0.0515(5) Uani 1 1 d .
H00D H 0.4200 0.4761 0.6812 0.062 Uiso 1 1 calc R
C00E C 0.54520(18) 0.37720(19) 0.82440(12) 0.0523(5) Uani 1 1 d .
H00E H 0.4894 0.3358 0.8312 0.063 Uiso 1 1 calc R
C00F C 0.70836(18) 0.3794(2) 0.80014(12) 0.0551(6) Uani 1 1 d .
C00G C 0.29965(17) 0.3795(2) 0.60986(12) 0.0515(5) Uani 1 1 d .
H00G H 0.3342 0.3592 0.5753 0.062 Uiso 1 1 calc R
C00H C 0.62583(19) 0.3172(2) 0.81047(13) 0.0572(6) Uani 1 1 d .
H00H H 0.6248 0.2359 0.8080 0.069 Uiso 1 1 calc R
C00I C 0.43652(19) 0.7471(2) 0.91247(13) 0.0571(6) Uani 1 1 d .
H00I H 0.3781 0.7669 0.8684 0.069 Uiso 1 1 calc R
C00J C 0.71156(17) 0.4994(2) 0.80433(13) 0.0565(6) Uani 1 1 d .
H00J H 0.7676 0.5405 0.7976 0.068 Uiso 1 1 calc R
C00K C 0.6114(2) 0.6928(2) 1.04302(13) 0.0599(6) Uani 1 1 d .
H00K H 0.6705 0.6747 1.0870 0.072 Uiso 1 1 calc R
C00L C 0.14720(18) 0.3744(2) 0.64727(14) 0.0656(7) Uani 1 1 d .
H00L H 0.0773 0.3517 0.6382 0.079 Uiso 1 1 calc R
C00M C 0.11447(17) 0.3205(2) 0.42689(12) 0.0528(5) Uani 1 1 d .
C00N C 0.19961(18) 0.4426(2) 0.71185(14) 0.0662(7) Uani 1 1 d .
H00N H 0.1640 0.4647 0.7453 0.079 Uiso 1 1 calc R
C00O C 0.5541(2) 0.7924(2) 1.04142(13) 0.0584(6) Uani 1 1 d .
C00P C 0.4668(2) 0.8206(2) 0.97710(14) 0.0629(6) Uani 1 1 d .
H00P H 0.4284 0.8884 0.9769 0.075 Uiso 1 1 calc R
C00Q C -0.08011(19) 0.2928(2) 0.48176(14) 0.0626(6) Uani 1 1 d .
H00Q H -0.0688 0.3579 0.4550 0.075 Uiso 1 1 calc R
C00R C -0.0169(2) 0.1186(2) 0.55574(15) 0.0697(7) Uani 1 1 d .
H00R H 0.0374 0.0652 0.5792 0.084 Uiso 1 1 calc R
C00S C 0.1315(2) 0.4396(2) 0.42503(14) 0.0689(7) Uani 1 1 d .
H00S H 0.1574 0.4811 0.4720 0.083 Uiso 1 1 calc R
C00T C 0.0773(2) 0.2627(3) 0.35550(15) 0.0699(7) Uani 1 1 d .
H00T H 0.0677 0.1821 0.3550 0.084 Uiso 1 1 calc R
C00U C -0.1800(2) 0.2733(3) 0.48591(17) 0.0735(7) Uani 1 1 d .
H00U H -0.2350 0.3257 0.4624 0.088 Uiso 1 1 calc R
C00V C 0.0712(2) 0.4394(3) 0.28469(15) 0.0765(8) Uani 1 1 d .
H00V H 0.0560 0.4793 0.2374 0.092 Uiso 1 1 calc R
C00W C 0.1108(2) 0.4984(3) 0.35446(16) 0.0796(8) Uani 1 1 d .
H00W H 0.1238 0.5783 0.3546 0.095 Uiso 1 1 calc R
C00X C 0.0539(2) 0.3213(3) 0.28489(16) 0.0835(9) Uani 1 1 d .
H00X H 0.0266 0.2807 0.2376 0.100 Uiso 1 1 calc R
C00Y C -0.1980(2) 0.1767(3) 0.52468(18) 0.0816(8) Uani 1 1 d .
H00Y H -0.2652 0.1637 0.5271 0.098 Uiso 1 1 calc R
C00Z C -0.1172(3) 0.1002(3) 0.55949(19) 0.0867(9) Uani 1 1 d .
H00Z H -0.1294 0.0352 0.5859 0.104 Uiso 1 1 calc R

loop_
_atom_site_aniso_label
_atom_site_aniso_U_11
_atom_site_aniso_U_22
_atom_site_aniso_U_33
_atom_site_aniso_U_23
_atom_site_aniso_U_13
_atom_site_aniso_U_12
P01 0.0513(3) 0.0553(4) 0.0488(3) -0.0083(2) 0.0106(3) 0.0004(2)
Cl02 0.0608(4) 0.0940(5) 0.0825(4) 0.0018(4) 0.0300(3) 0.0161(3)
Cl03 0.1175(6) 0.0827(5) 0.0580(4) -0.0272(3) 0.0311(4) -0.0274(4)
C004 0.0450(11) 0.0518(12) 0.0330(9) 0.0000(8) 0.0089(8) -0.0061(9)
C005 0.0480(11) 0.0527(12) 0.0434(11) -0.0027(9) 0.0187(9) -0.0084(10)
C006 0.0515(12) 0.0536(12) 0.0509(12) -0.0046(10) 0.0161(10) -0.0098(10)
C007 0.0441(11) 0.0577(12) 0.0448(11) -0.0041(10) 0.0118(9) -0.0026(10)
C008 0.0511(12) 0.0500(11) 0.0393(10) -0.0032(9) 0.0163(9) -0.0074(9)
C009 0.0577(13) 0.0601(13) 0.0416(11) -0.0018(10) 0.0145(10) -0.0034(11)
C00A 0.0563(13) 0.0545(12) 0.0431(11) -0.0123(10) 0.0103(10) -0.0088(10)
C00B 0.0447(11) 0.0564(12) 0.0417(11) -0.0024(9) 0.0083(9) 0.0010(9)
C00C 0.0479(12) 0.0582(13) 0.0485(11) -0.0064(10) 0.0181(9) -0.0026(10)
C00D 0.0413(11) 0.0642(13) 0.0475(11) -0.0021(10) 0.0139(9) -0.0066(10)
C00E 0.0532(12) 0.0540(12) 0.0512(12) 0.0038(10) 0.0201(10) -0.0065(10)
C00F 0.0492(12) 0.0711(15) 0.0422(11) 0.0013(10) 0.0125(9) 0.0068(11)
C00G 0.0468(12) 0.0657(13) 0.0420(11) -0.0037(10) 0.0155(9) 0.0013(10)
C00H 0.0610(14) 0.0540(13) 0.0564(13) 0.0045(10) 0.0203(11) 0.0031(11)
C00I 0.0552(13) 0.0615(14) 0.0518(13) -0.0059(11) 0.0153(10) -0.0032(11)
C00J 0.0466(12) 0.0716(15) 0.0516(12) -0.0005(11) 0.0176(10) -0.0109(11)
C00K 0.0627(14) 0.0741(16) 0.0399(11) -0.0023(11) 0.0143(10) -0.0122(12)
C00L 0.0416(12) 0.0935(18) 0.0595(14) -0.0221(13) 0.0150(10) -0.0142(12)
C00M 0.0453(12) 0.0646(14) 0.0474(12) -0.0099(10) 0.0149(9) 0.0006(10)
C00N 0.0490(13) 0.0940(18) 0.0593(14) -0.0266(13) 0.0235(11) -0.0104(12)
C00O 0.0728(15) 0.0616(14) 0.0454(12) -0.0097(11) 0.0267(11) -0.0194(12)
C00P 0.0726(16) 0.0577(13) 0.0621(14) -0.0104(11) 0.0283(12) -0.0059(12)
C00Q 0.0589(14) 0.0618(14) 0.0628(14) -0.0066(11) 0.0160(11) -0.0037(11)
C00R 0.0748(17) 0.0692(16) 0.0615(14) -0.0008(12) 0.0195(13) -0.0052(13)
C00S 0.0812(17) 0.0695(16) 0.0520(13) -0.0046(12) 0.0181(12) 0.0005(13)
C00T 0.0741(17) 0.0778(17) 0.0553(14) -0.0157(13) 0.0195(12) -0.0108(13)
C00U 0.0522(14) 0.0810(18) 0.0806(18) -0.0167(15) 0.0151(13) -0.0028(13)
C00V 0.0650(15) 0.113(2) 0.0549(15) 0.0112(15) 0.0251(12) 0.0025(16)
C00W 0.089(2) 0.0819(18) 0.0662(17) 0.0088(15) 0.0247(14) 0.0002(16)
C00X 0.0824(19) 0.118(3) 0.0491(14) -0.0168(16) 0.0217(13) -0.0097(18)
C00Y 0.0673(17) 0.093(2) 0.089(2) -0.0255(17) 0.0331(15) -0.0227(16)
C00Z 0.097(2) 0.082(2) 0.090(2) -0.0024(16) 0.0443(18) -0.0226(18)

loop_
_atom_type_symbol
_atom_type_description
_atom_type_scat_dispersion_real
_atom_type_scat_dispersion_imag
_atom_type_scat_source
C C 0.0181 0.0091 'International Tables Vol C Tables 4.2.6.8 and 6.1.1.4'
H H 0.0000 0.0000 'International Tables Vol C Tables 4.2.6.8 and 6.1.1.4'
Cl Cl 0.3639 0.7018 'International Tables Vol C Tables 4.2.6.8 and 6.1.1.4'
P P 0.2955 0.4335 'International Tables Vol C Tables 4.2.6.8 and 6.1.1.4'

loop_
_geom_angle_atom_site_label_1
_geom_angle_atom_site_label_2
_geom_angle_atom_site_label_3
_geom_angle
C00A P01 C00B 102.04(10)
C00M P01 C00A 101.55(10)
C00M P01 C00B 103.34(10)
C006 C004 C008 120.55(19)
C00E C004 C006 118.3(2)
C00E C004 C008 121.12(19)
C009 C005 C008 120.6(2)
C00I C005 C008 121.91(19)
C00I C005 C009 117.5(2)
C004 C006 H006 119.4
C00J C006 C004 121.2(2)
C00J C006 H006 119.4
C00D C007 C00C 125.04(19)
C00N C007 C00C 118.36(19)
C00N C007 C00D 116.59(19)
C004 C008 C005 116.08(17)
C00C C008 C004 123.57(18)
C00C C008 C005 120.32(19)
C005 C009 H009 119.2
C00K C009 C005 121.5(2)
C00K C009 H009 119.2
C00Q C00A P01 124.35(18)
C00R C00A P01 117.46(19)
C00R C00A C00Q 118.2(2)
C00G C00B P01 118.97(16)
C00L C00B P01 123.61(17)
C00L C00B C00G 117.20(19)
C007 C00C H00C 115.0
C008 C00C C007 130.0(2)
C008 C00C H00C 115.0
C007 C00D H00D 119.4
C00G C00D C007 121.13(19)
C00G C00D H00D 119.4
C004 C00E H00E 119.4
C00H C00E C004 121.2(2)
C00H C00E H00E 119.4
C00H C00F Cl02 119.06(19)
C00J C00F Cl02 119.78(18)
C00J C00F C00H 121.2(2)
C00B C00G H00G 119.2
C00D C00G C00B 121.61(19)
C00D C00G H00G 119.2
C00E C00H C00F 119.1(2)
C00E C00H H00H 120.5
C00F C00H H00H 120.5
C005 C00I H00I 119.3
C00P C00I C005 121.3(2)
C00P C00I H00I 119.3
C006 C00J H00J 120.5
C00F C00J C006 119.1(2)
C00F C00J H00J 120.5
C009 C00K H00K 120.4
C00O C00K C009 119.1(2)
C00O C00K H00K 120.4
C00B C00L H00L 119.4
C00N C00L C00B 121.2(2)
C00N C00L H00L 119.4
C00S C00M P01 125.38(17)
C00T C00M P01 117.48(19)
C00T C00M C00S 117.1(2)
C007 C00N H00N 118.9
C00L C00N C007 122.1(2)
C00L C00N H00N 118.9
C00K C00O Cl03 118.88(19)
C00K C00O C00P 121.3(2)
C00P C00O Cl03 119.9(2)
C00I C00P H00P 120.4
C00O C00P C00I 119.3(2)
C00O C00P H00P 120.4
C00A C00Q H00Q 119.7
C00U C00Q C00A 120.5(2)
C00U C00Q H00Q 119.7
C00A C00R H00R 119.7
C00Z C00R C00A 120.7(3)
C00Z C00R H00R 119.7
C00M C00S H00S 119.4
C00M C00S C00W 121.2(2)
C00W C00S H00S 119.4
C00M C00T H00T 119.1
C00X C00T C00M 121.8(3)
C00X C00T H00T 119.1
C00Q C00U H00U 119.9
C00Y C00U C00Q 120.2(3)
C00Y C00U H00U 119.9
C00W C00V H00V 120.2
C00W C00V C00X 119.6(3)
C00X C00V H00V 120.2
C00S C00W H00W 119.9
C00V C00W C00S 120.3(3)
C00V C00W H00W 119.9
C00T C00X H00X 120.1
C00V C00X C00T 119.8(3)
C00V C00X H00X 120.1
C00U C00Y H00Y 120.1
C00Z C00Y C00U 119.9(3)
C00Z C00Y H00Y 120.1
C00R C00Z H00Z 119.8
C00Y C00Z C00R 120.5(3)
C00Y C00Z H00Z 119.8

loop_
_geom_bond_atom_site_label_1
_geom_bond_atom_site_label_2
_geom_bond_distance
P01 C00A 1.835(2)
P01 C00B 1.836(2)
P01 C00M 1.831(2)
Cl02 C00F 1.741(2)
Cl03 C00O 1.745(2)
C004 C006 1.388(3)
C004 C008 1.487(3)
C004 C00E 1.388(3)
C005 C008 1.490(3)
C005 C009 1.393(3)
C005 C00I 1.390(3)
C006 H006 0.9300
C006 C00J 1.381(3)
C007 C00C 1.473(3)
C007 C00D 1.400(3)
C007 C00N 1.387(3)
C008 C00C 1.346(3)
C009 H009 0.9300
C009 C00K 1.382(3)
C00A C00Q 1.391(3)
C00A C00R 1.389(3)
C00B C00G 1.391(3)
C00B C00L 1.386(3)
C00C H00C 0.9300
C00D H00D 0.9300
C00D C00G 1.381(3)
C00E H00E 0.9300
C00E C00H 1.377(3)
C00F C00H 1.382(3)
C00F C00J 1.374(3)
C00G H00G 0.9300
C00H H00H 0.9300
C00I H00I 0.9300
C00I C00P 1.383(3)
C00J H00J 0.9300
C00K H00K 0.9300
C00K C00O 1.368(4)
C00L H00L 0.9300
C00L C00N 1.378(3)
C00M C00S 1.383(4)
C00M C00T 1.383(3)
C00N H00N 0.9300
C00O C00P 1.370(4)
C00P H00P 0.9300
C00Q H00Q 0.9300
C00Q C00U 1.385(4)
C00R H00R 0.9300
C00R C00Z 1.386(4)
C00S H00S 0.9300
C00S C00W 1.385(4)
C00T H00T 0.9300
C00T C00X 1.382(4)
C00U H00U 0.9300
C00U C00Y 1.375(4)
C00V H00V 0.9300
C00V C00W 1.367(4)
C00V C00X 1.370(4)
C00W H00W 0.9300
C00X H00X 0.9300
C00Y H00Y 0.9300
C00Y C00Z 1.363(4)
C00Z H00Z 0.9300
